data_7102764
loop_
_publ_author_name
'Caltagirone, Claudia'
'Bates, Gareth W.'
'Gale, Philip A.'
'Light, Mark E.'

_publ_section_title
;
 Anion binding vs. sulfonamide deprotonation in functionalised ureas
;
_journal_coden_ASTM CHCOFS
_journal_issue 1
_journal_name_full
;
 Chemical Communications (Cambridge, United Kingdom)
;
_journal_page_first 61
_journal_page_last 63
_journal_paper_doi 10.1039/b713431b
_journal_year 2008
_chemical_formula_moiety 'C25 H20 N4 O5 S2, 2(C16 H36 N), 0.853(O), 0.147(O)'
_chemical_formula_sum 'C57 H94 N6 O6 S2'
_chemical_formula_weight 1023.50
_space_group_IT_number 14
_symmetry_cell_setting monoclinic
_symmetry_space_group_name_Hall '-P 2yn'
_symmetry_space_group_name_H-M 'P 1 21/n 1'
_atom_sites_solution_hydrogens geom
_atom_sites_solution_primary direct
_atom_sites_solution_secondary difmap
_audit_creation_method SHELXL-97
_cell_angle_alpha 90.00
_cell_angle_beta 106.9180(10)
_cell_angle_gamma 90.00
_cell_formula_units_Z 4
_cell_length_a 17.9274(3)
_cell_length_b 14.1111(3)
_cell_length_c 24.2589(4)
_cell_measurement_reflns_used 91309
_cell_measurement_temperature 120(2)
_cell_measurement_theta_max 27.48
_cell_measurement_theta_min 2.91
_cell_volume 5871.31(19)
_computing_cell_refinement 'DENZO (Otwinowski & Minor, 1997) & COLLECT (Hooft, R.W.W., 1998)'
_computing_data_collection 'COLLECT (Hooft, R.W.W., 1998)'
_computing_data_reduction 'DENZO (Otwinowski & Minor, 1997) & COLLECT (Hooft, R.W.W., 1998)'
_computing_molecular_graphics 'CAMERON (Watkin, et al., 1993)'
_computing_publication_material 'WINGX (Farrugia, 1998)'
_computing_structure_refinement 'SHELXL-97 (Sheldrick, 1997)'
_computing_structure_solution 'SHELXS-97 (Sheldrick, 1997)'
_diffrn_ambient_temperature 120(2)
_diffrn_detector_area_resol_mean 9.091
_diffrn_measured_fraction_theta_full 0.997
_diffrn_measured_fraction_theta_max 0.997
_diffrn_measurement_device_type 'Bruker-Nonius CCD camera on \k-goniostat'
_diffrn_measurement_method '\f & \w scans to fill the asymmetric unit'
_diffrn_radiation_monochromator '10cm confocal mirrors'
_diffrn_radiation_source 'Bruker Nonius FR591 Rotating Anode'
_diffrn_radiation_type MoK\a
_diffrn_radiation_wavelength 0.71073
_diffrn_reflns_av_R_equivalents 0.0679
_diffrn_reflns_av_sigmaI/netI 0.0551
_diffrn_reflns_limit_h_max 21
_diffrn_reflns_limit_h_min -20
_diffrn_reflns_limit_k_max 16
_diffrn_reflns_limit_k_min -16
_diffrn_reflns_limit_l_max 28
_diffrn_reflns_limit_l_min -28
_diffrn_reflns_number 55113
_diffrn_reflns_theta_full 25.03
_diffrn_reflns_theta_max 25.03
_diffrn_reflns_theta_min 2.93
_diffrn_standards_number 0
_exptl_absorpt_coefficient_mu 0.142
_exptl_absorpt_correction_T_max 0.9957
_exptl_absorpt_correction_T_min 0.9352
_exptl_absorpt_correction_type multi-scan
_exptl_absorpt_process_details
;
SADABS V2.10 (Sheldrick, G.M., 2003)
;
_exptl_crystal_colour Colourless
_exptl_crystal_density_diffrn 1.158
_exptl_crystal_density_method 'not measured'
_exptl_crystal_description Fragment
_exptl_crystal_F_000 2232
_exptl_crystal_size_max 0.4
_exptl_crystal_size_mid 0.15
_exptl_crystal_size_min 0.03
_refine_diff_density_max 0.720
_refine_diff_density_min -0.402
_refine_diff_density_rms 0.062
_refine_ls_extinction_method none
_refine_ls_goodness_of_fit_ref 1.142
_refine_ls_hydrogen_treatment mixed
_refine_ls_matrix_type full
_refine_ls_number_parameters 660
_refine_ls_number_reflns 10342
_refine_ls_number_restraints 3
_refine_ls_restrained_S_all 1.142
_refine_ls_R_factor_all 0.1030
_refine_ls_R_factor_gt 0.0702
_refine_ls_shift/su_max 0.001
_refine_ls_shift/su_mean 0.000
_refine_ls_structure_factor_coef Fsqd
_refine_ls_weighting_details 'calc w=1/[\s^2^(Fo^2^)+(0.0000P)^2^+11.4285P] where P=(Fo^2^+2Fc^2^)/3'
_refine_ls_weighting_scheme calc
_refine_ls_wR_factor_gt 0.1283
_refine_ls_wR_factor_ref 0.1435
_reflns_number_gt 7614
_reflns_number_total 10342
_reflns_threshold_expression >2sigma(I)
_cod_data_source_file b713431b.txt
_cod_data_source_block 2007sot1089
_cod_depositor_comments
;
The following automatic conversions were performed:
'_symmetry_cell_setting' value 'Monoclinic' changed to 'monoclinic'
according to '/home/saulius/struct/CIF-dictionaries/cif_core.dic'
dictionary named 'cif_core.dic' version 2.4.1 from 2010-06-29.

Automatic conversion script
Id: cif_fix_enum 1527 2010-12-29 10:47:43Z saulius 
;
_cod_original_sg_symbol_H-M P2(1)/n
_cod_database_code 7102764

loop_
_symmetry_equiv_pos_as_xyz
'x, y, z'
'-x+1/2, y+1/2, -z+1/2'
'-x, -y, -z'
'x-1/2, -y-1/2, z-1/2'

loop_
_atom_site_label
_atom_site_type_symbol
_atom_site_fract_x
_atom_site_fract_y
_atom_site_fract_z
_atom_site_U_iso_or_equiv
_atom_site_adp_type
_atom_site_occupancy
_atom_site_symmetry_multiplicity
_atom_site_calc_flag
_atom_site_refinement_flags
_atom_site_disorder_assembly
_atom_site_disorder_group
O6A O 1.07597(16) 0.8664(2) 0.34220(13) 0.0457(9) Uani 0.853(4) 1 d P . .
O6B O 1.0993(9) 0.7065(12) 0.3949(7) 0.0457(9) Uani 0.147(4) 1 d P . .
S1 S 0.88784(5) 0.90148(6) 0.22841(4) 0.02710(19) Uani 1 1 d . . .
S2 S 1.29150(5) 0.85281(6) 0.37400(3) 0.0274(2) Uani 1 1 d . . .
O1 O 0.94468(13) 0.83083(16) 0.22390(10) 0.0363(6) Uani 1 1 d . . .
O2 O 0.81368(13) 0.86317(16) 0.23077(9) 0.0321(5) Uani 1 1 d . . .
O3 O 1.08739(12) 1.19784(15) 0.41284(9) 0.0285(5) Uani 1 1 d . . .
O4 O 1.23116(13) 0.79134(17) 0.33823(10) 0.0388(6) Uani 1 1 d . . .
O5 O 1.34910(14) 0.88641(17) 0.34728(10) 0.0364(6) Uani 1 1 d . . .
N1 N 0.93008(15) 0.96888(19) 0.27841(11) 0.0293(6) Uani 1 1 d . . .
N2 N 1.02449(15) 1.0781(2) 0.35326(12) 0.0275(6) Uani 1 1 d . . .
H902 H 1.0269(16) 1.020(3) 0.3392(15) 0.043(11) Uiso 1 1 d . . .
N3 N 1.15200(15) 1.0626(2) 0.40155(11) 0.0258(6) Uani 1 1 d . . .
H903 H 1.1453(16) 1.009(3) 0.3847(14) 0.038(11) Uiso 1 1 d . . .
N4 N 1.24764(15) 0.93025(19) 0.39763(11) 0.0287(6) Uani 1 1 d . . .
C1 C 0.9217(2) 1.0226(3) 0.15039(17) 0.0395(9) Uani 1 1 d . . .
H1 H 0.9722 1.0265 0.1771 0.047 Uiso 1 1 calc R . .
C2 C 0.9050(3) 1.0719(3) 0.09893(18) 0.0478(10) Uani 1 1 d . . .
H2 H 0.9444 1.1088 0.0902 0.057 Uiso 1 1 calc R . .
C3 C 0.8316(3) 1.0676(3) 0.06024(17) 0.0467(10) Uani 1 1 d . . .
H3 H 0.8206 1.1011 0.0248 0.056 Uiso 1 1 calc R . .
C4 C 0.7741(2) 1.0147(2) 0.07299(15) 0.0382(9) Uani 1 1 d . . .
H4 H 0.7232 1.0125 0.0466 0.046 Uiso 1 1 calc R . .
C5 C 0.7904(2) 0.9647(2) 0.12446(14) 0.0297(8) Uani 1 1 d . . .
H5 H 0.7507 0.9286 0.1333 0.036 Uiso 1 1 calc R . .
C6 C 0.86465(19) 0.9675(2) 0.16304(14) 0.0284(7) Uani 1 1 d . . .
C7 C 0.89577(18) 1.0506(2) 0.29264(13) 0.0248(7) Uani 1 1 d . . .
C8 C 0.81695(19) 1.0761(2) 0.27350(14) 0.0294(8) Uani 1 1 d . . .
H8 H 0.7805 1.0345 0.2488 0.035 Uiso 1 1 calc R . .
C9 C 0.79121(19) 1.1615(2) 0.29008(14) 0.0303(8) Uani 1 1 d . . .
H9 H 0.7375 1.1776 0.2768 0.036 Uiso 1 1 calc R . .
C10 C 0.84314(19) 1.2227(2) 0.32567(14) 0.0311(8) Uani 1 1 d . . .
H10 H 0.8255 1.2820 0.3357 0.037 Uiso 1 1 calc R . .
C11 C 0.92168(19) 1.1980(2) 0.34716(13) 0.0280(7) Uani 1 1 d . . .
H11 H 0.9574 1.2399 0.3722 0.034 Uiso 1 1 calc R . .
C12 C 0.94742(18) 1.1122(2) 0.33187(13) 0.0242(7) Uani 1 1 d . . .
C13 C 1.08766(18) 1.1197(2) 0.39086(13) 0.0254(7) Uani 1 1 d . . .
C14 C 1.22991(17) 1.0843(2) 0.43017(13) 0.0230(7) Uani 1 1 d . . .
C15 C 1.25727(18) 1.1697(2) 0.45636(13) 0.0277(7) Uani 1 1 d . . .
H15 H 1.2221 1.2201 0.4563 0.033 Uiso 1 1 calc R . .
C16 C 1.33687(19) 1.1813(2) 0.48274(14) 0.0304(8) Uani 1 1 d . . .
H16 H 1.3557 1.2399 0.5008 0.037 Uiso 1 1 calc R . .
C17 C 1.38864(19) 1.1089(2) 0.48295(14) 0.0300(8) Uani 1 1 d . . .
H17 H 1.4426 1.1174 0.5018 0.036 Uiso 1 1 calc R . .
C18 C 1.36204(18) 1.0236(2) 0.45571(13) 0.0257(7) Uani 1 1 d . . .
H18 H 1.3981 0.9742 0.4560 0.031 Uiso 1 1 calc R . .
C19 C 1.28296(18) 1.0099(2) 0.42794(13) 0.0236(7) Uani 1 1 d . . .
C20 C 1.34301(18) 0.7796(2) 0.43241(13) 0.0244(7) Uani 1 1 d . . .
C21 C 1.3037(2) 0.7469(3) 0.47027(16) 0.0397(9) Uani 1 1 d . . .
H21 H 1.2507 0.7636 0.4646 0.048 Uiso 1 1 calc R . .
C22 C 1.3417(3) 0.6901(3) 0.51611(18) 0.0537(11) Uani 1 1 d . . .
H22 H 1.3147 0.6677 0.5420 0.064 Uiso 1 1 calc R . .
C23 C 1.4189(3) 0.6657(3) 0.52451(17) 0.0497(11) Uani 1 1 d . . .
H23 H 1.4450 0.6263 0.5560 0.060 Uiso 1 1 calc R . .
C24 C 1.4576(2) 0.6983(3) 0.48761(16) 0.0407(9) Uani 1 1 d . . .
H24 H 1.5106 0.6812 0.4935 0.049 Uiso 1 1 calc R . .
C25 C 1.42045(19) 0.7563(2) 0.44126(14) 0.0307(8) Uani 1 1 d . . .
H25 H 1.4481 0.7796 0.4161 0.037 Uiso 1 1 calc R . .
N5 N 1.12797(15) 0.65706(18) 0.20395(11) 0.0246(6) Uani 1 1 d . . .
C26 C 1.06550(18) 0.6121(2) 0.15451(14) 0.0282(7) Uani 1 1 d . . .
H26A H 1.0707 0.6380 0.1179 0.034 Uiso 1 1 calc R . .
H26B H 1.0757 0.5432 0.1546 0.034 Uiso 1 1 calc R . .
C27 C 0.98187(18) 0.6267(3) 0.15551(14) 0.0321(8) Uani 1 1 d . . .
H27A H 0.9721 0.6949 0.1599 0.039 Uiso 1 1 calc R . .
H27B H 0.9730 0.5924 0.1886 0.039 Uiso 1 1 calc R . .
C28 C 0.92630(19) 0.5895(3) 0.09928(15) 0.0372(9) Uani 1 1 d . . .
H28A H 0.9320 0.6282 0.0667 0.045 Uiso 1 1 calc R . .
H28B H 0.9404 0.5233 0.0931 0.045 Uiso 1 1 calc R . .
C29 C 0.8417(2) 0.5927(3) 0.10033(18) 0.0529(11) Uani 1 1 d . . .
H29A H 0.8357 0.5533 0.1320 0.079 Uiso 1 1 calc R . .
H29B H 0.8078 0.5687 0.0637 0.079 Uiso 1 1 calc R . .
H29C H 0.8274 0.6583 0.1060 0.079 Uiso 1 1 calc R . .
C30 C 1.20623(17) 0.6283(2) 0.19639(14) 0.0270(7) Uani 1 1 d . . .
H30A H 1.2084 0.5582 0.1948 0.032 Uiso 1 1 calc R . .
H30B H 1.2094 0.6529 0.1589 0.032 Uiso 1 1 calc R . .
C31 C 1.27674(18) 0.6630(3) 0.24346(14) 0.0332(8) Uani 1 1 d . . .
H31A H 1.2716 0.7318 0.2494 0.040 Uiso 1 1 calc R . .
H31B H 1.2791 0.6302 0.2800 0.040 Uiso 1 1 calc R . .
C32 C 1.35127(19) 0.6444(3) 0.22779(15) 0.0353(8) Uani 1 1 d . . .
H32A H 1.3473 0.6734 0.1899 0.042 Uiso 1 1 calc R . .
H32B H 1.3581 0.5752 0.2244 0.042 Uiso 1 1 calc R . .
C33 C 1.4218(2) 0.6848(3) 0.27270(17) 0.0466(10) Uani 1 1 d . . .
H33A H 1.4145 0.7530 0.2767 0.070 Uiso 1 1 calc R . .
H33B H 1.4687 0.6739 0.2606 0.070 Uiso 1 1 calc R . .
H33C H 1.4276 0.6534 0.3098 0.070 Uiso 1 1 calc R . .
C34 C 1.11935(18) 0.7642(2) 0.20328(13) 0.0267(7) Uani 1 1 d . . .
H34A H 1.0680 0.7797 0.2086 0.032 Uiso 1 1 calc R . .
H34B H 1.1599 0.7904 0.2368 0.032 Uiso 1 1 calc R . .
C35 C 1.1256(2) 0.8138(2) 0.14956(14) 0.0334(8) Uani 1 1 d . . .
H35A H 1.0802 0.7969 0.1166 0.040 Uiso 1 1 calc R . .
H35B H 1.1734 0.7926 0.1406 0.040 Uiso 1 1 calc R . .
C36 C 1.1283(2) 0.9207(3) 0.15805(16) 0.0425(9) Uani 1 1 d . . .
H36A H 1.0820 0.9406 0.1696 0.051 Uiso 1 1 calc R . .
H36B H 1.1752 0.9371 0.1899 0.051 Uiso 1 1 calc R . .
C37 C 1.1300(3) 0.9753(3) 0.10457(18) 0.0562(12) Uani 1 1 d . . .
H37A H 1.1760 0.9566 0.0932 0.084 Uiso 1 1 calc R . .
H37B H 1.1323 1.0434 0.1128 0.084 Uiso 1 1 calc R . .
H37C H 1.0828 0.9612 0.0732 0.084 Uiso 1 1 calc R . .
C38 C 1.12097(19) 0.6240(2) 0.26184(13) 0.0286(7) Uani 1 1 d . . .
H38A H 1.1624 0.6551 0.2926 0.034 Uiso 1 1 calc R . .
H38B H 1.0703 0.6460 0.2656 0.034 Uiso 1 1 calc R . .
C39 C 1.1267(2) 0.5179(2) 0.27208(15) 0.0353(8) Uani 1 1 d . . .
H39A H 1.1728 0.4927 0.2622 0.042 Uiso 1 1 calc R . .
H39B H 1.0797 0.4865 0.2469 0.042 Uiso 1 1 calc R . .
C40 C 1.1339(2) 0.4962(3) 0.33495(16) 0.0434(9) Uani 1 1 d . . .
H40A H 1.1817 0.5266 0.3597 0.052 Uiso 1 1 calc R . .
H40B H 1.0887 0.5239 0.3449 0.052 Uiso 1 1 calc R . .
C41 C 1.1372(3) 0.3904(3) 0.3472(2) 0.0639(13) Uani 1 1 d . . .
H41A H 1.0888 0.3605 0.3243 0.096 Uiso 1 1 calc R . .
H41B H 1.1436 0.3799 0.3883 0.096 Uiso 1 1 calc R . .
H41C H 1.1815 0.3625 0.3370 0.096 Uiso 1 1 calc R . .
N6 N 1.14535(14) 1.22272(18) 0.60117(11) 0.0244(6) Uani 1 1 d . . .
C42 C 1.11977(18) 1.1196(2) 0.59547(13) 0.0265(7) Uani 1 1 d . . .
H42A H 1.1442 1.0873 0.6325 0.032 Uiso 1 1 calc R . .
H42B H 1.0626 1.1174 0.5887 0.032 Uiso 1 1 calc R . .
C43 C 1.13953(19) 1.0648(2) 0.54790(14) 0.0278(7) Uani 1 1 d . . .
H43A H 1.1956 1.0722 0.5514 0.033 Uiso 1 1 calc R . .
H43B H 1.1091 1.0900 0.5099 0.033 Uiso 1 1 calc R . .
C44 C 1.1205(2) 0.9601(2) 0.55212(14) 0.0315(8) Uani 1 1 d . . .
H44A H 1.1546 0.9341 0.5887 0.038 Uiso 1 1 calc R . .
H44B H 1.0658 0.9540 0.5529 0.038 Uiso 1 1 calc R . .
C45 C 1.1315(2) 0.9024(2) 0.50208(15) 0.0358(8) Uani 1 1 d . . .
H45A H 1.0916 0.9203 0.4665 0.054 Uiso 1 1 calc R . .
H45B H 1.1267 0.8348 0.5096 0.054 Uiso 1 1 calc R . .
H45C H 1.1833 0.9150 0.4979 0.054 Uiso 1 1 calc R . .
C46 C 1.23369(17) 1.2321(2) 0.61702(13) 0.0260(7) Uani 1 1 d . . .
H46A H 1.2508 1.2095 0.5840 0.031 Uiso 1 1 calc R . .
H46B H 1.2470 1.3002 0.6223 0.031 Uiso 1 1 calc R . .
C47 C 1.28036(18) 1.1794(2) 0.67063(14) 0.0290(8) Uani 1 1 d . . .
H47A H 1.2757 1.1102 0.6636 0.035 Uiso 1 1 calc R . .
H47B H 1.2595 1.1941 0.7032 0.035 Uiso 1 1 calc R . .
C48 C 1.36637(18) 1.2090(3) 0.68582(14) 0.0308(8) Uani 1 1 d . . .
H48A H 1.3691 1.2791 0.6849 0.037 Uiso 1 1 calc R . .
H48B H 1.3930 1.1883 0.7257 0.037 Uiso 1 1 calc R . .
C49 C 1.4095(2) 1.1694(3) 0.64645(16) 0.0462(10) Uani 1 1 d . . .
H49A H 1.4085 1.1000 0.6478 0.069 Uiso 1 1 calc R . .
H49B H 1.4637 1.1915 0.6589 0.069 Uiso 1 1 calc R . .
H49C H 1.3846 1.1909 0.6070 0.069 Uiso 1 1 calc R . .
C50 C 1.11385(18) 1.2760(2) 0.54468(13) 0.0260(7) Uani 1 1 d . . .
H50A H 1.1358 1.3409 0.5497 0.031 Uiso 1 1 calc R . .
H50B H 1.1330 1.2442 0.5150 0.031 Uiso 1 1 calc R . .
C51 C 1.02563(18) 1.2833(2) 0.52230(14) 0.0300(8) Uani 1 1 d . . .
H51A H 1.0039 1.2961 0.5547 0.036 Uiso 1 1 calc R . .
H51B H 1.0037 1.2226 0.5042 0.036 Uiso 1 1 calc R . .
C52 C 1.00298(19) 1.3631(2) 0.47817(14) 0.0335(8) Uani 1 1 d . . .
H52A H 1.0213 1.3474 0.4445 0.040 Uiso 1 1 calc R . .
H52B H 1.0291 1.4223 0.4954 0.040 Uiso 1 1 calc R . .
C53 C 0.9148(2) 1.3788(3) 0.45805(16) 0.0406(9) Uani 1 1 d . . .
H53A H 0.8889 1.3204 0.4405 0.061 Uiso 1 1 calc R . .
H53B H 0.9024 1.4301 0.4296 0.061 Uiso 1 1 calc R . .
H53C H 0.8967 1.3958 0.4911 0.061 Uiso 1 1 calc R . .
C54 C 1.11495(18) 1.2649(2) 0.64830(13) 0.0277(7) Uani 1 1 d . . .
H54A H 1.0591 1.2483 0.6398 0.033 Uiso 1 1 calc R . .
H54B H 1.1429 1.2344 0.6853 0.033 Uiso 1 1 calc R . .
C55 C 1.12303(19) 1.3712(2) 0.65601(14) 0.0312(8) Uani 1 1 d . . .
H55A H 1.0978 1.4032 0.6189 0.037 Uiso 1 1 calc R . .
H55B H 1.1789 1.3888 0.6682 0.037 Uiso 1 1 calc R . .
C56 C 1.0846(2) 1.4037(3) 0.70154(15) 0.0373(9) Uani 1 1 d . . .
H56A H 1.0292 1.3842 0.6895 0.045 Uiso 1 1 calc R . .
H56B H 1.1105 1.3718 0.7385 0.045 Uiso 1 1 calc R . .
C57 C 1.0895(2) 1.5099(3) 0.71044(18) 0.0492(11) Uani 1 1 d . . .
H57A H 1.1443 1.5295 0.7227 0.074 Uiso 1 1 calc R . .
H57B H 1.0649 1.5273 0.7402 0.074 Uiso 1 1 calc R . .
H57C H 1.0625 1.5417 0.6742 0.074 Uiso 1 1 calc R . .

loop_
_atom_site_aniso_label
_atom_site_aniso_U_11
_atom_site_aniso_U_22
_atom_site_aniso_U_33
_atom_site_aniso_U_23
_atom_site_aniso_U_13
_atom_site_aniso_U_12
O6A 0.0315(16) 0.0435(18) 0.0478(19) -0.0230(15) -0.0110(13) 0.0131(14)
O6B 0.0315(16) 0.0435(18) 0.0478(19) -0.0230(15) -0.0110(13) 0.0131(14)
S1 0.0249(4) 0.0253(4) 0.0294(4) -0.0015(3) 0.0053(3) -0.0012(3)
S2 0.0289(4) 0.0255(4) 0.0245(4) -0.0019(3) 0.0029(3) 0.0033(4)
O1 0.0330(13) 0.0293(13) 0.0437(15) -0.0087(11) 0.0065(11) 0.0041(11)
O2 0.0295(12) 0.0346(13) 0.0305(13) 0.0041(10) 0.0062(10) -0.0080(10)
O3 0.0290(12) 0.0263(13) 0.0281(12) -0.0039(10) 0.0050(10) 0.0047(10)
O4 0.0363(14) 0.0348(14) 0.0351(14) -0.0139(11) -0.0054(11) 0.0038(11)
O5 0.0455(15) 0.0343(14) 0.0319(13) 0.0031(11) 0.0153(11) 0.0032(12)
N1 0.0233(14) 0.0302(16) 0.0305(15) -0.0040(12) 0.0014(12) 0.0022(12)
N2 0.0238(14) 0.0268(16) 0.0295(15) -0.0056(13) 0.0036(12) 0.0034(12)
N3 0.0265(15) 0.0213(15) 0.0251(15) -0.0039(12) 0.0005(12) 0.0030(12)
N4 0.0260(14) 0.0236(15) 0.0317(15) -0.0023(12) 0.0008(12) 0.0035(12)
C1 0.038(2) 0.035(2) 0.050(2) -0.0061(18) 0.0216(18) -0.0085(17)
C2 0.063(3) 0.038(2) 0.055(3) 0.001(2) 0.037(2) -0.009(2)
C3 0.075(3) 0.036(2) 0.035(2) -0.0004(17) 0.026(2) 0.004(2)
C4 0.049(2) 0.031(2) 0.032(2) -0.0018(16) 0.0070(17) 0.0032(18)
C5 0.0369(19) 0.0249(18) 0.0285(18) -0.0003(14) 0.0112(15) -0.0031(15)
C6 0.0318(18) 0.0250(18) 0.0299(18) -0.0058(14) 0.0116(15) -0.0025(15)
C7 0.0268(17) 0.0245(17) 0.0242(17) 0.0035(14) 0.0090(14) 0.0038(14)
C8 0.0273(18) 0.0319(19) 0.0264(18) 0.0009(15) 0.0037(14) -0.0002(15)
C9 0.0247(17) 0.036(2) 0.0262(18) 0.0024(15) 0.0009(14) 0.0060(15)
C10 0.0362(19) 0.0291(19) 0.0281(18) 0.0018(15) 0.0096(15) 0.0112(16)
C11 0.0316(18) 0.0286(18) 0.0233(17) 0.0012(14) 0.0075(14) 0.0033(15)
C12 0.0251(16) 0.0280(18) 0.0197(16) 0.0020(13) 0.0066(13) 0.0024(14)
C13 0.0269(17) 0.0301(19) 0.0193(16) 0.0018(14) 0.0070(14) 0.0013(15)
C14 0.0244(16) 0.0245(17) 0.0193(16) 0.0027(13) 0.0050(13) 0.0001(13)
C15 0.0268(17) 0.0287(18) 0.0272(17) -0.0003(14) 0.0071(14) 0.0023(14)
C16 0.0359(19) 0.0269(18) 0.0276(18) -0.0064(14) 0.0078(15) -0.0076(15)
C17 0.0261(17) 0.034(2) 0.0267(18) -0.0013(15) 0.0028(14) -0.0023(15)
C18 0.0272(17) 0.0233(17) 0.0259(17) 0.0024(14) 0.0069(14) 0.0029(14)
C19 0.0254(17) 0.0250(17) 0.0193(16) 0.0015(13) 0.0049(13) -0.0001(14)
C20 0.0241(16) 0.0195(16) 0.0275(17) -0.0010(13) 0.0041(14) -0.0009(13)
C21 0.034(2) 0.039(2) 0.047(2) 0.0071(18) 0.0140(18) -0.0012(17)
C22 0.067(3) 0.048(3) 0.049(3) 0.019(2) 0.021(2) -0.006(2)
C23 0.064(3) 0.029(2) 0.044(2) 0.0100(18) -0.003(2) 0.002(2)
C24 0.037(2) 0.034(2) 0.042(2) -0.0021(17) -0.0029(18) 0.0064(17)
C25 0.0297(18) 0.0308(19) 0.0301(19) -0.0013(15) 0.0063(15) -0.0012(15)
N5 0.0253(14) 0.0238(14) 0.0234(14) -0.0023(11) 0.0050(11) -0.0001(11)
C26 0.0287(17) 0.0276(18) 0.0260(17) -0.0060(14) 0.0041(14) -0.0039(14)
C27 0.0272(17) 0.036(2) 0.0309(19) -0.0078(15) 0.0053(15) -0.0043(15)
C28 0.033(2) 0.041(2) 0.032(2) -0.0010(16) 0.0013(16) -0.0072(17)
C29 0.031(2) 0.067(3) 0.052(3) 0.001(2) -0.0002(19) -0.013(2)
C30 0.0222(16) 0.0314(19) 0.0293(18) -0.0021(14) 0.0104(14) 0.0014(14)
C31 0.0242(17) 0.042(2) 0.0312(19) -0.0061(16) 0.0044(15) -0.0004(16)
C32 0.0275(18) 0.038(2) 0.040(2) -0.0042(17) 0.0102(16) 0.0031(16)
C33 0.0276(19) 0.057(3) 0.052(2) -0.013(2) 0.0065(18) 0.0026(18)
C34 0.0248(17) 0.0254(17) 0.0267(17) -0.0030(14) 0.0026(14) 0.0006(14)
C35 0.038(2) 0.0299(19) 0.0284(18) -0.0017(15) 0.0041(16) -0.0051(16)
C36 0.049(2) 0.030(2) 0.047(2) 0.0012(17) 0.0124(19) 0.0010(17)
C37 0.060(3) 0.039(2) 0.059(3) 0.013(2) 0.002(2) -0.011(2)
C38 0.0264(17) 0.037(2) 0.0233(17) -0.0016(14) 0.0088(14) -0.0006(15)
C39 0.0338(19) 0.034(2) 0.040(2) 0.0038(16) 0.0128(17) 0.0026(16)
C40 0.043(2) 0.049(2) 0.040(2) 0.0117(19) 0.0135(18) 0.0042(19)
C41 0.065(3) 0.055(3) 0.075(3) 0.029(2) 0.025(3) 0.008(2)
N6 0.0239(14) 0.0268(15) 0.0227(14) 0.0034(11) 0.0070(11) 0.0002(12)
C42 0.0247(16) 0.0271(18) 0.0269(17) 0.0054(14) 0.0061(14) -0.0025(14)
C43 0.0311(18) 0.0276(18) 0.0256(17) 0.0007(14) 0.0095(14) -0.0023(15)
C44 0.0303(18) 0.0317(19) 0.0332(19) 0.0021(15) 0.0104(15) -0.0021(15)
C45 0.038(2) 0.0278(19) 0.040(2) -0.0022(16) 0.0084(17) -0.0027(16)
C46 0.0214(16) 0.0309(18) 0.0260(17) 0.0012(14) 0.0073(14) -0.0011(14)
C47 0.0275(17) 0.0325(19) 0.0256(17) 0.0021(14) 0.0054(14) 0.0025(15)
C48 0.0262(17) 0.037(2) 0.0265(18) 0.0005(15) 0.0041(14) -0.0009(15)
C49 0.033(2) 0.064(3) 0.040(2) -0.011(2) 0.0075(17) -0.0041(19)
C50 0.0295(17) 0.0259(17) 0.0212(16) 0.0023(13) 0.0050(14) -0.0008(14)
C51 0.0271(17) 0.0334(19) 0.0261(18) -0.0004(15) 0.0025(14) 0.0018(15)
C52 0.0345(19) 0.0280(19) 0.0315(19) -0.0016(15) -0.0007(16) 0.0016(15)
C53 0.037(2) 0.041(2) 0.037(2) 0.0006(17) -0.0009(17) 0.0092(17)
C54 0.0233(17) 0.0345(19) 0.0251(17) 0.0039(14) 0.0067(14) 0.0014(14)
C55 0.0290(18) 0.035(2) 0.0295(18) -0.0031(15) 0.0091(15) 0.0011(15)
C56 0.0330(19) 0.045(2) 0.034(2) -0.0055(17) 0.0105(16) 0.0063(17)
C57 0.045(2) 0.047(2) 0.059(3) -0.020(2) 0.022(2) 0.0020(19)

loop_
_atom_type_symbol
_atom_type_description
_atom_type_scat_dispersion_real
_atom_type_scat_dispersion_imag
_atom_type_scat_source
C C 0.0033 0.0016 'International Tables Vol C Tables 4.2.6.8 and 6.1.1.4'
H H 0.0000 0.0000 'International Tables Vol C Tables 4.2.6.8 and 6.1.1.4'
N N 0.0061 0.0033 'International Tables Vol C Tables 4.2.6.8 and 6.1.1.4'
O O 0.0106 0.0060 'International Tables Vol C Tables 4.2.6.8 and 6.1.1.4'
S S 0.1246 0.1234 'International Tables Vol C Tables 4.2.6.8 and 6.1.1.4'

loop_
_geom_angle_atom_site_label_1
_geom_angle_atom_site_label_2
_geom_angle_atom_site_label_3
_geom_angle
_geom_angle_site_symmetry_1
_geom_angle_site_symmetry_3
_geom_angle_publ_flag
O2 S1 O1 114.71(14) . . ?
O2 S1 N1 116.17(15) . . ?
O1 S1 N1 106.60(14) . . ?
O2 S1 C6 104.52(14) . . ?
O1 S1 C6 106.20(15) . . ?
N1 S1 C6 108.03(15) . . ?
O5 S2 O4 115.46(15) . . ?
O5 S2 N4 116.03(15) . . ?
O4 S2 N4 105.72(14) . . ?
O5 S2 C20 105.89(14) . . ?
O4 S2 C20 104.57(14) . . ?
N4 S2 C20 108.44(15) . . ?
C7 N1 S1 123.3(2) . . ?
C13 N2 C12 129.3(3) . . ?
C13 N3 C14 129.0(3) . . ?
C19 N4 S2 124.3(2) . . ?
C2 C1 C6 120.1(4) . . ?
C3 C2 C1 120.4(4) . . ?
C2 C3 C4 120.0(4) . . ?
C3 C4 C5 120.0(4) . . ?
C6 C5 C4 120.2(3) . . ?
C5 C6 C1 119.4(3) . . ?
C5 C6 S1 121.0(3) . . ?
C1 C6 S1 119.6(3) . . ?
N1 C7 C8 127.2(3) . . ?
N1 C7 C12 115.1(3) . . ?
C8 C7 C12 117.6(3) . . ?
C9 C8 C7 121.0(3) . . ?
C10 C9 C8 120.3(3) . . ?
C9 C10 C11 120.2(3) . . ?
C12 C11 C10 119.8(3) . . ?
C11 C12 N2 124.5(3) . . ?
C11 C12 C7 120.9(3) . . ?
N2 C12 C7 114.6(3) . . ?
O3 C13 N2 124.8(3) . . ?
O3 C13 N3 123.9(3) . . ?
N2 C13 N3 111.3(3) . . ?
C15 C14 N3 125.9(3) . . ?
C15 C14 C19 120.4(3) . . ?
N3 C14 C19 113.6(3) . . ?
C14 C15 C16 119.4(3) . . ?
C17 C16 C15 120.9(3) . . ?
C16 C17 C18 120.2(3) . . ?
C17 C18 C19 120.7(3) . . ?
N4 C19 C18 127.6(3) . . ?
N4 C19 C14 114.1(3) . . ?
C18 C19 C14 118.3(3) . . ?
C25 C20 C21 119.9(3) . . ?
C25 C20 S2 121.8(3) . . ?
C21 C20 S2 118.3(2) . . ?
C22 C21 C20 120.0(4) . . ?
C21 C22 C23 120.1(4) . . ?
C24 C23 C22 119.9(4) . . ?
C23 C24 C25 120.9(4) . . ?
C20 C25 C24 119.2(3) . . ?
C38 N5 C34 106.3(2) . . ?
C38 N5 C26 111.2(2) . . ?
C34 N5 C26 110.9(2) . . ?
C38 N5 C30 110.9(2) . . ?
C34 N5 C30 111.0(2) . . ?
C26 N5 C30 106.7(2) . . ?
C27 C26 N5 115.7(3) . . ?
C26 C27 C28 109.2(3) . . ?
C29 C28 C27 111.6(3) . . ?
C31 C30 N5 114.7(3) . . ?
C32 C31 C30 111.0(3) . . ?
C31 C32 C33 111.4(3) . . ?
C35 C34 N5 115.9(3) . . ?
C34 C35 C36 110.4(3) . . ?
C37 C36 C35 113.3(3) . . ?
C39 C38 N5 115.8(3) . . ?
C38 C39 C40 110.1(3) . . ?
C41 C40 C39 112.3(3) . . ?
C42 N6 C50 111.6(2) . . ?
C42 N6 C46 111.7(2) . . ?
C50 N6 C46 105.7(2) . . ?
C42 N6 C54 106.1(2) . . ?
C50 N6 C54 111.3(2) . . ?
C46 N6 C54 110.5(2) . . ?
C43 C42 N6 115.3(3) . . ?
C42 C43 C44 109.7(3) . . ?
C45 C44 C43 112.4(3) . . ?
C47 C46 N6 116.5(3) . . ?
C46 C47 C48 109.6(3) . . ?
C49 C48 C47 114.4(3) . . ?
C51 C50 N6 115.5(3) . . ?
C50 C51 C52 109.8(3) . . ?
C51 C52 C53 111.8(3) . . ?
C55 C54 N6 115.9(3) . . ?
C54 C55 C56 109.8(3) . . ?
C57 C56 C55 112.3(3) . . ?

loop_
_geom_bond_atom_site_label_1
_geom_bond_atom_site_label_2
_geom_bond_distance
_geom_bond_site_symmetry_2
_geom_bond_publ_flag
S1 O2 1.452(2) . ?
S1 O1 1.452(2) . ?
S1 N1 1.554(3) . ?
S1 C6 1.781(3) . ?
S2 O5 1.449(2) . ?
S2 O4 1.459(2) . ?
S2 N4 1.550(3) . ?
S2 C20 1.779(3) . ?
O3 C13 1.225(4) . ?
N1 C7 1.396(4) . ?
N2 C13 1.363(4) . ?
N2 C12 1.411(4) . ?
N3 C13 1.368(4) . ?
N3 C14 1.401(4) . ?
N4 C19 1.391(4) . ?
C1 C2 1.383(5) . ?
C1 C6 1.388(5) . ?
C2 C3 1.378(6) . ?
C3 C4 1.379(5) . ?
C4 C5 1.389(5) . ?
C5 C6 1.387(5) . ?
C7 C8 1.400(4) . ?
C7 C12 1.417(4) . ?
C8 C9 1.391(5) . ?
C9 C10 1.375(5) . ?
C10 C11 1.396(4) . ?
C11 C12 1.384(4) . ?
C14 C15 1.385(4) . ?
C14 C19 1.428(4) . ?
C15 C16 1.393(4) . ?
C16 C17 1.380(5) . ?
C17 C18 1.388(4) . ?
C18 C19 1.395(4) . ?
C20 C25 1.381(4) . ?
C20 C21 1.389(5) . ?
C21 C22 1.378(5) . ?
C22 C23 1.384(6) . ?
C23 C24 1.362(6) . ?
C24 C25 1.394(5) . ?
N5 C38 1.519(4) . ?
N5 C34 1.520(4) . ?
N5 C26 1.521(4) . ?
N5 C30 1.522(4) . ?
C26 C27 1.520(4) . ?
C27 C28 1.529(4) . ?
C28 C29 1.524(5) . ?
C30 C31 1.517(4) . ?
C31 C32 1.515(4) . ?
C32 C33 1.519(5) . ?
C34 C35 1.512(5) . ?
C35 C36 1.521(5) . ?
C36 C37 1.517(5) . ?
C38 C39 1.517(5) . ?
C39 C40 1.523(5) . ?
C40 C41 1.521(6) . ?
N6 C42 1.519(4) . ?
N6 C50 1.520(4) . ?
N6 C46 1.523(4) . ?
N6 C54 1.523(4) . ?
C42 C43 1.515(4) . ?
C43 C44 1.526(4) . ?
C44 C45 1.521(5) . ?
C46 C47 1.521(4) . ?
C47 C48 1.536(4) . ?
C48 C49 1.501(5) . ?
C50 C51 1.519(4) . ?
C51 C52 1.525(4) . ?
C52 C53 1.528(5) . ?
C54 C55 1.514(5) . ?
C55 C56 1.531(5) . ?
C56 C57 1.513(5) . ?
